data_1543704
loop_
_publ_author_name
'Waters, Jordan'
'Everitt, Thomas'
'Myers, William'
'Goicoechea, Jose M.'

_publ_section_title
;
 N-heterocyclic carbene induced reductive coupling of phosphorus
 tribromide. Isolation of a bromine bridged P--P bond and its subsequent
 reactivity.
;
_journal_name_full 'Chem. Sci.'
_journal_paper_doi 10.1039/C6SC02343F
_journal_year 2016
_chemical_formula_moiety 'C27 H36 Br3 N2 P'
_chemical_formula_sum 'C27 H36 Br3 N2 P'
_chemical_formula_weight 659.28
_chemical_name_systematic
;
 (IPr)PBr3
;
_space_group_crystal_system monoclinic
_space_group_IT_number 14
_space_group_name_Hall '-P 2ybc'
_space_group_name_H-M_alt 'P 1 21/c 1'
_symmetry_space_group_name_Hall '-P 2ybc'
_symmetry_space_group_name_H-M 'P 1 21/c 1'
_atom_sites_solution_hydrogens geom
_audit_creation_method SHELXL-2013
_audit_update_record
;
2016-05-19 deposited with the CCDC.
2016-07-20 downloaded from the CCDC.
;
_cell_angle_alpha 90
_cell_angle_beta 108.0790(10)
_cell_angle_gamma 90
_cell_formula_units_Z 4
_cell_length_a 10.28300(10)
_cell_length_b 18.30220(10)
_cell_length_c 15.64950(10)
_cell_measurement_reflns_used 21180
_cell_measurement_temperature 150(2)
_cell_measurement_theta_max 76.1270
_cell_measurement_theta_min 3.8291
_cell_volume 2799.85(4)
_computing_cell_refinement
;
CrysAlisPro, Agilent Technologies,
Version 1.171.35.21 (release 20-01-2012 CrysAlis171 .NET)
(compiled Jan 23 2012,18:06:46)
;
_computing_data_collection
;
CrysAlisPro, Agilent Technologies,
Version 1.171.35.21 (release 20-01-2012 CrysAlis171 .NET)
(compiled Jan 23 2012,18:06:46)
;
_computing_data_reduction
;
CrysAlisPro, Agilent Technologies,
Version 1.171.35.21 (release 20-01-2012 CrysAlis171 .NET)
(compiled Jan 23 2012,18:06:46)
;
_computing_molecular_graphics 'WinGX (Farrugia, 2005)'
_computing_publication_material 'XCIF (Sheldrick, 2001)'
_computing_structure_refinement 'SHELXL-2013 (Sheldrick, 2013)'
_computing_structure_solution 'SHELXS-97 (Sheldrick, 1990)'
_diffrn_ambient_temperature 150(2)
_diffrn_detector_area_resol_mean 10.4102
_diffrn_measured_fraction_theta_full 0.999
_diffrn_measured_fraction_theta_max 0.995
_diffrn_measurement_device_type 'SuperNova, Dual, Cu at zero, Atlas'
_diffrn_measurement_method '\w scans'
_diffrn_radiation_monochromator mirror
_diffrn_radiation_source 'SuperNova (Cu) X-ray Source'
_diffrn_radiation_type 'Cu K\a'
_diffrn_radiation_wavelength 1.54178
_diffrn_reflns_av_R_equivalents 0.0198
_diffrn_reflns_av_unetI/netI 0.0117
_diffrn_reflns_Laue_measured_fraction_full 0.999
_diffrn_reflns_Laue_measured_fraction_max 0.995
_diffrn_reflns_limit_h_max 12
_diffrn_reflns_limit_h_min -10
_diffrn_reflns_limit_k_max 22
_diffrn_reflns_limit_k_min -22
_diffrn_reflns_limit_l_max 19
_diffrn_reflns_limit_l_min -19
_diffrn_reflns_number 31191
_diffrn_reflns_point_group_measured_fraction_full 0.999
_diffrn_reflns_point_group_measured_fraction_max 0.995
_diffrn_reflns_theta_full 67.679
_diffrn_reflns_theta_max 76.118
_diffrn_reflns_theta_min 3.829
_exptl_absorpt_coefficient_mu 6.011
_exptl_absorpt_correction_T_max 1.00000
_exptl_absorpt_correction_T_min 0.64943
_exptl_absorpt_correction_type multi-scan
_exptl_absorpt_process_details
;
CrysAlisPro, Agilent Technologies,
Version 1.171.36.32 (release 02-08-2013 CrysAlis171 .NET)
(compiled Aug  2 2013,16:46:58)
Empirical absorption correction using spherical harmonics,
 implemented in SCALE3 ABSPACK scaling algorithm.
;
_exptl_crystal_colour yellow
_exptl_crystal_density_diffrn 1.564
_exptl_crystal_description block
_exptl_crystal_F_000 1328
_exptl_crystal_recrystallization_method 'Re-crystallisation from solvent'
_exptl_crystal_size_max 0.260
_exptl_crystal_size_mid 0.180
_exptl_crystal_size_min 0.120
_refine_diff_density_max 1.020
_refine_diff_density_min -0.454
_refine_diff_density_rms 0.064
_refine_ls_extinction_method none
_refine_ls_goodness_of_fit_ref 1.138
_refine_ls_hydrogen_treatment mixed
_refine_ls_matrix_type full
_refine_ls_number_parameters 326
_refine_ls_number_reflns 5822
_refine_ls_number_restraints 0
_refine_ls_restrained_S_all 1.138
_refine_ls_R_factor_all 0.0242
_refine_ls_R_factor_gt 0.0236
_refine_ls_shift/su_max 0.002
_refine_ls_shift/su_mean 0.000
_refine_ls_structure_factor_coef Fsqd
_refine_ls_weighting_details 'w=1/[\s^2^(Fo^2^)+(0.0242P)^2^+2.6748P] where P=(Fo^2^+2Fc^2^)/3'
_refine_ls_weighting_scheme calc
_refine_ls_wR_factor_gt 0.0577
_refine_ls_wR_factor_ref 0.0580
_reflns_Friedel_coverage 0.000
_reflns_number_gt 5719
_reflns_number_total 5822
_reflns_threshold_expression 'I > 2\s(I)'
_cod_data_source_file c6sc02343f2.cif
_cod_data_source_block shelx
_cod_database_code 1543704
_shelx_space_group_comment
;
The symmetry employed for this shelxl refinement is uniquely defined
by the following loop, which should always be used as a source of
symmetry information in preference to the above space-group names.
They are only intended as comments.
;
_shelx_estimated_absorpt_t_min 0.304
_shelx_estimated_absorpt_t_max 0.532
_shelxl_version_number 2013-4
_solvent_exptl_crystal_recrystallization_method 'THF, hexane'

loop_
_space_group_symop_operation_xyz
'x, y, z'
'-x, y+1/2, -z+1/2'
'-x, -y, -z'
'x, -y-1/2, z-1/2'

loop_
_atom_site_label
_atom_site_type_symbol
_atom_site_fract_x
_atom_site_fract_y
_atom_site_fract_z
_atom_site_U_iso_or_equiv
_atom_site_adp_type
_atom_site_occupancy
_atom_site_site_symmetry_order
_atom_site_calc_flag
_atom_site_refinement_flags_posn
_atom_site_refinement_flags_adp
P1 P 0.92613(4) 0.19645(3) 0.22749(3) 0.01778(10) Uani 1 1 d . .
Br1 Br 0.95657(2) 0.06364(2) 0.25673(2) 0.02488(6) Uani 1 1 d . .
Br2 Br 0.88885(2) 0.33230(2) 0.19417(2) 0.02604(6) Uani 1 1 d . .
Br3 Br 1.14343(2) 0.20750(2) 0.23006(2) 0.02294(6) Uani 1 1 d . .
C1 C 0.93768(17) 0.21113(9) 0.34802(11) 0.0124(3) Uani 1 1 d . .
N1 N 1.03865(14) 0.20181(7) 0.42687(10) 0.0120(3) Uani 1 1 d . .
C2 C 0.98364(18) 0.20119(9) 0.49690(12) 0.0151(3) Uani 1 1 d . .
H2 H 1.0305(13) 0.19536(18) 0.5561(16) 0.018 Uiso 1 1 calc R U
C3 C 0.84752(18) 0.21084(10) 0.46118(12) 0.0158(3) Uani 1 1 d . .
H3 H 0.7825(17) 0.21217(10) 0.4932(8) 0.019 Uiso 1 1 calc R U
N2 N 0.82003(14) 0.21841(8) 0.36965(10) 0.0125(3) Uani 1 1 d . .
C4 C 1.18722(16) 0.19961(9) 0.44706(11) 0.0137(3) Uani 1 1 d . .
C5 C 1.25399(18) 0.13369(10) 0.47755(12) 0.0167(3) Uani 1 1 d . .
C6 C 1.39743(19) 0.13531(11) 0.50549(13) 0.0230(4) Uani 1 1 d . .
H6 H 1.4451(14) 0.0936(12) 0.5258(6) 0.028 Uiso 1 1 calc R U
C7 C 1.46731(19) 0.19924(12) 0.50270(15) 0.0270(4) Uani 1 1 d . .
H7 H 1.566(3) 0.19914(12) 0.5224(6) 0.032 Uiso 1 1 calc R U
C8 C 1.39734(19) 0.26347(11) 0.47198(14) 0.0233(4) Uani 1 1 d . .
H8 H 1.4464(14) 0.3059(12) 0.46976(15) 0.028 Uiso 1 1 calc R U
C9 C 1.25444(18) 0.26590(10) 0.44424(12) 0.0167(3) Uani 1 1 d . .
C10 C 1.1800(2) 0.06331(10) 0.48473(14) 0.0236(4) Uani 1 1 d . .
H10 H 1.084(3) 0.06920(19) 0.4497(9) 0.028 Uiso 1 1 calc R U
C11 C 1.2369(3) -0.00185(13) 0.44609(18) 0.0397(6) Uani 1 1 d . .
H11A H 1.1812(16) -0.0431(8) 0.4441(13) 0.060 Uiso 1 1 calc R U
H11B H 1.3267(18) -0.0119(7) 0.4829(10) 0.060 Uiso 1 1 calc R U
H11C H 1.238(2) 0.0094(5) 0.3875(12) 0.060 Uiso 1 1 calc R U
C12 C 1.1867(2) 0.04802(12) 0.58210(16) 0.0318(5) Uani 1 1 d . .
H12A H 1.1455(18) 0.0023(9) 0.5854(3) 0.048 Uiso 1 1 calc R U
H12B H 1.1396(18) 0.0853(8) 0.6024(6) 0.048 Uiso 1 1 calc R U
H12C H 1.2793(16) 0.0470(10) 0.6188(7) 0.048 Uiso 1 1 calc R U
C13 C 1.17891(19) 0.33750(10) 0.41644(13) 0.0194(4) Uani 1 1 d . .
H13 H 1.088(2) 0.3259(3) 0.3730(11) 0.023 Uiso 1 1 calc R U
C14 C 1.2513(3) 0.38983(13) 0.37023(19) 0.0380(5) Uani 1 1 d . .
H14A H 1.1971(14) 0.4306(9) 0.3505(13) 0.057 Uiso 1 1 calc R U
H14B H 1.2666(19) 0.3666(6) 0.3217(12) 0.057 Uiso 1 1 calc R U
H14C H 1.3341(18) 0.4040(9) 0.4105(8) 0.057 Uiso 1 1 calc R U
C15 C 1.1537(2) 0.37516(11) 0.49744(15) 0.0282(4) Uani 1 1 d . .
H15A H 1.1011(17) 0.4192(9) 0.4778(4) 0.042 Uiso 1 1 calc R U
H15B H 1.2404(14) 0.3875(9) 0.5411(9) 0.042 Uiso 1 1 calc R U
H15C H 1.1039(17) 0.3426(6) 0.5245(8) 0.042 Uiso 1 1 calc R U
C16 C 0.68797(17) 0.24610(10) 0.31336(11) 0.0143(3) Uani 1 1 d . .
C17 C 0.59085(18) 0.19744(10) 0.26145(12) 0.0162(3) Uani 1 1 d . .
C18 C 0.46535(18) 0.22736(11) 0.21085(13) 0.0215(4) Uani 1 1 d . .
H18 H 0.3969(18) 0.1962(8) 0.1729(10) 0.026 Uiso 1 1 calc R U
C19 C 0.43850(19) 0.30072(11) 0.21460(14) 0.0246(4) Uani 1 1 d . .
H19 H 0.353(2) 0.3199(5) 0.1791(10) 0.030 Uiso 1 1 calc R U
C20 C 0.53575(19) 0.34689(11) 0.26974(14) 0.0230(4) Uani 1 1 d . .
H20 H 0.5150(6) 0.3961(14) 0.27288(17) 0.028 Uiso 1 1 calc R U
C21 C 0.66348(18) 0.32123(10) 0.32037(13) 0.0179(3) Uani 1 1 d . .
C22 C 0.61008(18) 0.11526(10) 0.26253(13) 0.0189(4) Uani 1 1 d . .
H22 H 0.700(2) 0.1048(3) 0.2964(9) 0.023 Uiso 1 1 calc R U
C23 C 0.5849(2) 0.08410(13) 0.16808(15) 0.0306(5) Uani 1 1 d . .
H23A H 0.6052(18) 0.0327(9) 0.17210(17) 0.046 Uiso 1 1 calc R U
H23B H 0.6428(16) 0.1086(8) 0.1394(7) 0.046 Uiso 1 1 calc R U
H23C H 0.4907(16) 0.0914(9) 0.1334(7) 0.046 Uiso 1 1 calc R U
C24 C 0.5149(2) 0.07959(12) 0.30893(16) 0.0281(4) Uani 1 1 d . .
H24A H 0.5375(12) 0.0979(8) 0.3711(11) 0.042 Uiso 1 1 calc R U
H24B H 0.5270(13) 0.0261(8) 0.3098(10) 0.042 Uiso 1 1 calc R U
H24C H 0.4191(15) 0.0918(8) 0.2757(8) 0.042 Uiso 1 1 calc R U
C25 C 0.7661(2) 0.37300(10) 0.38281(14) 0.0216(4) Uani 1 1 d . .
H25 H 0.857(2) 0.3506(6) 0.3973(4) 0.026 Uiso 1 1 calc R U
C26 C 0.7723(2) 0.44814(11) 0.34059(17) 0.0316(5) Uani 1 1 d . .
H26A H 0.8508(17) 0.4752(6) 0.3781(9) 0.047 Uiso 1 1 calc R U
H26B H 0.6888(16) 0.4751(6) 0.3360(11) 0.047 Uiso 1 1 calc R U
H26C H 0.7812(19) 0.44172(15) 0.2809(11) 0.047 Uiso 1 1 calc R U
C27 C 0.7326(2) 0.38383(13) 0.47115(15) 0.0326(5) Uani 1 1 d . .
H27A H 0.8030(16) 0.4153(10) 0.5121(9) 0.049 Uiso 1 1 calc R U
H27B H 0.7313(18) 0.3358(8) 0.5000(8) 0.049 Uiso 1 1 calc R U
H27C H 0.6419(17) 0.4073(10) 0.4583(3) 0.049 Uiso 1 1 calc R U

loop_
_atom_site_aniso_label
_atom_site_aniso_U_11
_atom_site_aniso_U_22
_atom_site_aniso_U_33
_atom_site_aniso_U_23
_atom_site_aniso_U_13
_atom_site_aniso_U_12
P1 0.0148(2) 0.0269(2) 0.0114(2) -0.00138(17) 0.00379(16) 0.00287(17)
Br1 0.02653(11) 0.02050(10) 0.02681(11) -0.00545(7) 0.00710(8) 0.00179(7)
Br2 0.03518(12) 0.02599(11) 0.02059(10) 0.00849(7) 0.01397(8) 0.00983(8)
Br3 0.01772(10) 0.03472(12) 0.01941(10) 0.00140(8) 0.01018(7) 0.00272(7)
C1 0.0118(7) 0.0126(7) 0.0128(8) -0.0003(6) 0.0038(6) -0.0002(6)
N1 0.0101(6) 0.0133(7) 0.0123(7) 0.0002(5) 0.0030(5) -0.0004(5)
C2 0.0156(8) 0.0180(8) 0.0115(8) 0.0006(6) 0.0040(6) -0.0006(6)
C3 0.0152(8) 0.0195(8) 0.0139(8) 0.0013(6) 0.0065(7) 0.0004(6)
N2 0.0100(6) 0.0149(7) 0.0125(7) 0.0008(5) 0.0032(5) 0.0007(5)
C4 0.0090(7) 0.0188(8) 0.0132(8) -0.0016(6) 0.0030(6) -0.0003(6)
C5 0.0152(8) 0.0189(9) 0.0156(8) -0.0021(6) 0.0040(6) 0.0018(6)
C6 0.0155(9) 0.0280(10) 0.0249(10) 0.0001(8) 0.0054(7) 0.0076(7)
C7 0.0109(8) 0.0394(12) 0.0316(11) 0.0003(9) 0.0080(8) 0.0013(8)
C8 0.0161(9) 0.0285(10) 0.0263(10) -0.0004(8) 0.0081(7) -0.0061(7)
C9 0.0155(8) 0.0197(9) 0.0157(8) -0.0003(7) 0.0061(6) -0.0023(7)
C10 0.0190(9) 0.0156(9) 0.0304(11) 0.0002(7) -0.0008(8) 0.0006(7)
C11 0.0410(13) 0.0220(11) 0.0460(14) -0.0092(10) -0.0014(11) 0.0083(9)
C12 0.0277(10) 0.0259(10) 0.0384(12) 0.0128(9) 0.0053(9) -0.0010(8)
C13 0.0185(9) 0.0181(9) 0.0208(9) 0.0021(7) 0.0047(7) -0.0028(7)
C14 0.0405(13) 0.0274(11) 0.0522(15) 0.0143(10) 0.0233(11) -0.0024(9)
C15 0.0307(11) 0.0229(10) 0.0281(10) -0.0041(8) 0.0048(8) 0.0038(8)
C16 0.0108(7) 0.0194(8) 0.0130(8) 0.0028(6) 0.0040(6) 0.0033(6)
C17 0.0132(8) 0.0214(9) 0.0144(8) 0.0010(7) 0.0047(6) 0.0020(6)
C18 0.0127(8) 0.0296(10) 0.0196(9) 0.0023(8) 0.0014(7) 0.0012(7)
C19 0.0137(8) 0.0328(11) 0.0256(10) 0.0091(8) 0.0036(7) 0.0077(7)
C20 0.0198(9) 0.0207(9) 0.0292(10) 0.0054(8) 0.0086(8) 0.0069(7)
C21 0.0160(8) 0.0191(9) 0.0204(9) 0.0024(7) 0.0081(7) 0.0022(7)
C22 0.0131(8) 0.0203(9) 0.0210(9) -0.0037(7) 0.0019(7) 0.0002(6)
C23 0.0266(10) 0.0361(12) 0.0265(11) -0.0119(9) 0.0044(8) 0.0020(9)
C24 0.0255(10) 0.0233(10) 0.0365(12) 0.0023(8) 0.0110(9) -0.0001(8)
C25 0.0197(9) 0.0175(9) 0.0288(10) -0.0028(7) 0.0091(7) 0.0007(7)
C26 0.0371(12) 0.0193(10) 0.0421(13) -0.0025(9) 0.0174(10) -0.0020(8)
C27 0.0377(12) 0.0322(11) 0.0299(11) -0.0074(9) 0.0134(9) -0.0023(9)

loop_
_atom_type_symbol
_atom_type_description
_atom_type_scat_dispersion_real
_atom_type_scat_dispersion_imag
_atom_type_scat_source
C C 0.0181 0.0091 'International Tables Vol C Tables 4.2.6.8 and 6.1.1.4'
H H 0.0000 0.0000 'International Tables Vol C Tables 4.2.6.8 and 6.1.1.4'
N N 0.0311 0.0180 'International Tables Vol C Tables 4.2.6.8 and 6.1.1.4'
P P 0.2955 0.4335 'International Tables Vol C Tables 4.2.6.8 and 6.1.1.4'
Br Br -0.6763 1.2805 'International Tables Vol C Tables 4.2.6.8 and 6.1.1.4'

loop_
_geom_angle_atom_site_label_1
_geom_angle_atom_site_label_2
_geom_angle_atom_site_label_3
_geom_angle
C1 P1 Br3 102.64(5)
C1 P1 Br1 89.41(5)
Br3 P1 Br1 90.986(17)
C1 P1 Br2 91.42(5)
Br3 P1 Br2 90.086(18)
Br1 P1 Br2 178.47(2)
N1 C1 N2 105.97(14)
N1 C1 P1 133.70(13)
N2 C1 P1 118.79(12)
C1 N1 C2 109.71(14)
C1 N1 C4 130.90(14)
C2 N1 C4 119.11(14)
C3 C2 N1 107.35(15)
C3 C2 H2 126.3
N1 C2 H2 126.3
C2 C3 N2 107.21(15)
C2 C3 H3 126.4
N2 C3 H3 126.4
C1 N2 C3 109.72(14)
C1 N2 C16 128.03(14)
C3 N2 C16 120.93(14)
C5 C4 C9 124.23(16)
C5 C4 N1 117.88(15)
C9 C4 N1 117.47(15)
C4 C5 C6 116.50(17)
C4 C5 C10 123.63(16)
C6 C5 C10 119.84(17)
C7 C6 C5 121.01(18)
C7 C6 H6 119.5
C5 C6 H6 119.5
C6 C7 C8 120.74(17)
C6 C7 H7 119.6
C8 C7 H7 119.6
C7 C8 C9 121.19(18)
C7 C8 H8 119.4
C9 C8 H8 119.4
C8 C9 C4 116.31(17)
C8 C9 C13 120.80(17)
C4 C9 C13 122.85(15)
C5 C10 C12 111.12(16)
C5 C10 C11 111.69(18)
C12 C10 C11 110.23(18)
C5 C10 H10 107.9
C12 C10 H10 107.9
C11 C10 H10 107.9
C10 C11 H11A 109.5
C10 C11 H11B 109.5
H11A C11 H11B 109.5
C10 C11 H11C 109.5
H11A C11 H11C 109.5
H11B C11 H11C 109.5
C10 C12 H12A 109.5
C10 C12 H12B 109.5
H12A C12 H12B 109.5
C10 C12 H12C 109.5
H12A C12 H12C 109.5
H12B C12 H12C 109.5
C9 C13 C14 113.37(17)
C9 C13 C15 110.73(16)
C14 C13 C15 109.98(17)
C9 C13 H13 107.5
C14 C13 H13 107.5
C15 C13 H13 107.5
C13 C14 H14A 109.5
C13 C14 H14B 109.5
H14A C14 H14B 109.5
C13 C14 H14C 109.5
H14A C14 H14C 109.5
H14B C14 H14C 109.5
C13 C15 H15A 109.5
C13 C15 H15B 109.5
H15A C15 H15B 109.5
C13 C15 H15C 109.5
H15A C15 H15C 109.5
H15B C15 H15C 109.5
C17 C16 C21 123.75(16)
C17 C16 N2 119.54(15)
C21 C16 N2 116.55(15)
C16 C17 C18 116.58(17)
C16 C17 C22 124.01(16)
C18 C17 C22 119.25(17)
C19 C18 C17 121.32(18)
C19 C18 H18 119.3
C17 C18 H18 119.3
C18 C19 C20 120.38(17)
C18 C19 H19 119.8
C20 C19 H19 119.8
C19 C20 C21 121.39(18)
C19 C20 H20 119.3
C21 C20 H20 119.3
C20 C21 C16 116.50(17)
C20 C21 C25 119.97(17)
C16 C21 C25 123.47(16)
C17 C22 C23 112.13(17)
C17 C22 C24 109.11(15)
C23 C22 C24 110.93(17)
C17 C22 H22 108.2
C23 C22 H22 108.2
C24 C22 H22 108.2
C22 C23 H23A 109.5
C22 C23 H23B 109.5
H23A C23 H23B 109.5
C22 C23 H23C 109.5
H23A C23 H23C 109.5
H23B C23 H23C 109.5
C22 C24 H24A 109.5
C22 C24 H24B 109.5
H24A C24 H24B 109.5
C22 C24 H24C 109.5
H24A C24 H24C 109.5
H24B C24 H24C 109.5
C21 C25 C26 113.17(17)
C21 C25 C27 110.62(16)
C26 C25 C27 108.78(17)
C21 C25 H25 108.0
C26 C25 H25 108.0
C27 C25 H25 108.0
C25 C26 H26A 109.5
C25 C26 H26B 109.5
H26A C26 H26B 109.5
C25 C26 H26C 109.5
H26A C26 H26C 109.5
H26B C26 H26C 109.5
C25 C27 H27A 109.5
C25 C27 H27B 109.5
H27A C27 H27B 109.5
C25 C27 H27C 109.5
H27A C27 H27C 109.5
H27B C27 H27C 109.5

loop_
_geom_bond_atom_site_label_1
_geom_bond_atom_site_label_2
_geom_bond_distance
P1 C1 1.8722(17)
P1 Br3 2.2315(5)
P1 Br1 2.4753(5)
P1 Br2 2.5449(5)
C1 N1 1.355(2)
C1 N2 1.360(2)
N1 C2 1.380(2)
N1 C4 1.462(2)
C2 C3 1.348(2)
C2 H2 0.91(2)
C3 N2 1.378(2)
C3 H3 0.95(2)
N2 C16 1.461(2)
C4 C5 1.397(2)
C4 C9 1.404(2)
C5 C6 1.403(2)
C5 C10 1.518(3)
C6 C7 1.381(3)
C6 H6 0.91(3)
C7 C8 1.384(3)
C7 H7 0.97(3)
C8 C9 1.398(3)
C8 H8 0.93(3)
C9 C13 1.517(3)
C10 C12 1.530(3)
C10 C11 1.533(3)
C10 H10 0.97(3)
C11 H11A 0.943(17)
C11 H11B 0.943(17)
C11 H11C 0.943(17)
C12 H12A 0.947(16)
C12 H12B 0.947(16)
C12 H12C 0.947(16)
C13 C14 1.526(3)
C13 C15 1.534(3)
C13 H13 0.99(2)
C14 H14A 0.926(17)
C14 H14B 0.926(17)
C14 H14C 0.926(17)
C15 H15A 0.966(15)
C15 H15B 0.966(15)
C15 H15C 0.966(15)
C16 C17 1.395(2)
C16 C21 1.408(2)
C17 C18 1.399(2)
C17 C22 1.516(2)
C18 C19 1.376(3)
C18 H18 0.96(3)
C19 C20 1.387(3)
C19 H19 0.95(3)
C20 C21 1.388(3)
C20 H20 0.93(3)
C21 C25 1.525(3)
C22 C23 1.529(3)
C22 C24 1.534(3)
C22 H22 0.94(2)
C23 H23A 0.961(16)
C23 H23B 0.961(16)
C23 H23C 0.961(16)
C24 H24A 0.987(15)
C24 H24B 0.987(15)
C24 H24C 0.987(15)
C25 C26 1.535(3)
C25 C27 1.538(3)
C25 H25 0.98(2)
C26 H26A 0.973(16)
C26 H26B 0.973(16)
C26 H26C 0.973(16)
C27 H27A 0.989(17)
C27 H27B 0.989(16)
C27 H27C 0.989(16)
